data_2228272
loop_
_publ_author_name
'Gervasio, Giuliana'
'Marabello, Domenica'
'Bertolotti, Federica'

_publ_section_title
;
 2,3,4,6-Tetra-<i>O</i>-acetyl-2-phthalimido-\b-<small>D</small>-glucopyranoside
;
_journal_coeditor_code CV2796
_journal_issue 12
_journal_name_full 'Acta Crystallographica Section E'
_journal_page_first o3299
_journal_paper_doi 10.1107/S1600536810048099
_journal_volume 66
_journal_year 2010
_chemical_formula_iupac 'C24 H27 N O12'
_chemical_formula_moiety 'C24 H27 N O12'
_chemical_formula_sum 'C24 H27 N O12'
_chemical_formula_weight 521.47
_chemical_name_systematic
;
2,3,4,6-tetra-<i>O</i>-acetyl-2-phthalimido-\b-D-glucopyranoside
;
_space_group_IT_number 4
_symmetry_cell_setting monoclinic
_symmetry_space_group_name_Hall 'P 2yb'
_symmetry_space_group_name_H-M 'P 1 21 1'
_atom_sites_solution_hydrogens geom
_atom_sites_solution_primary direct
_atom_sites_solution_secondary difmap
_audit_creation_method SHELXL-97
_cell_angle_alpha 90.00
_cell_angle_beta 92.263(2)
_cell_angle_gamma 90.00
_cell_formula_units_Z 2
_cell_length_a 10.6447(8)
_cell_length_b 8.3655(8)
_cell_length_c 14.0123(13)
_cell_measurement_reflns_used 400
_cell_measurement_temperature 293(2)
_cell_measurement_theta_max 23.0
_cell_measurement_theta_min 3.0
_cell_volume 1246.80(19)
_computing_cell_refinement 'SAINT (Bruker, 2007)'
_computing_data_collection 'SMART (Bruker, 2007)'
_computing_data_reduction 'SAINT (Bruker, 2007)'
_computing_molecular_graphics 'XP in SHELXTL (Sheldrick, 2008)'
_computing_publication_material 'SHELXL97 (Sheldrick, 2008)'
_computing_structure_refinement 'SHELXL97 (Sheldrick, 2008)'
_computing_structure_solution 'SHELXS97 (Sheldrick, 2008)'
_diffrn_ambient_temperature 293(2)
_diffrn_measured_fraction_theta_full 0.939
_diffrn_measured_fraction_theta_max 0.939
_diffrn_measurement_device_type 'Bruker APEX'
_diffrn_measurement_method \f
_diffrn_radiation_monochromator graphite
_diffrn_radiation_source 'fine-focus sealed tube'
_diffrn_radiation_type MoK\a
_diffrn_radiation_wavelength 0.71073
_diffrn_reflns_av_R_equivalents 0.0362
_diffrn_reflns_av_sigmaI/netI 0.0289
_diffrn_reflns_limit_h_max 14
_diffrn_reflns_limit_h_min -14
_diffrn_reflns_limit_k_max 10
_diffrn_reflns_limit_k_min 0
_diffrn_reflns_limit_l_max 18
_diffrn_reflns_limit_l_min 0
_diffrn_reflns_number 15243
_diffrn_reflns_theta_full 28.27
_diffrn_reflns_theta_max 28.27
_diffrn_reflns_theta_min 1.45
_diffrn_standards_decay_% 0
_diffrn_standards_interval_time 60
_diffrn_standards_number 20
_exptl_absorpt_coefficient_mu 0.113
_exptl_absorpt_correction_T_max 1.00
_exptl_absorpt_correction_T_min 0.77
_exptl_absorpt_correction_type multi-scan
_exptl_absorpt_process_details '(Blessing, 1995)'
_exptl_crystal_colour colourless
_exptl_crystal_density_diffrn 1.389
_exptl_crystal_density_method 'not measured'
_exptl_crystal_description prism
_exptl_crystal_F_000 548
_exptl_crystal_size_max 0.34
_exptl_crystal_size_mid 0.22
_exptl_crystal_size_min 0.20
_refine_diff_density_max 0.155
_refine_diff_density_min -0.141
_refine_ls_extinction_method none
_refine_ls_goodness_of_fit_ref 1.070
_refine_ls_hydrogen_treatment constr
_refine_ls_matrix_type full
_refine_ls_number_parameters 334
_refine_ls_number_reflns 3092
_refine_ls_number_restraints 1
_refine_ls_restrained_S_all 1.070
_refine_ls_R_factor_all 0.0764
_refine_ls_R_factor_gt 0.0512
_refine_ls_shift/su_max 0.000
_refine_ls_shift/su_mean 0.000
_refine_ls_structure_factor_coef Fsqd
_refine_ls_weighting_details 'calc w=1/[\s^2^(Fo^2^)+(0.0605P)^2^+0.1789P] where P=(Fo^2^+2Fc^2^)/3'
_refine_ls_weighting_scheme calc
_refine_ls_wR_factor_gt 0.1202
_refine_ls_wR_factor_ref 0.1320
_reflns_number_gt 2238
_reflns_number_total 3092
_reflns_threshold_expression I>2sigma(I)
_cod_data_source_file cv2796.cif
_cod_data_source_block I
_cod_original_sg_symbol_H-M 'P 21'
_cod_database_code 2228272
_cod_database_fobs_code 2228272

loop_
_symmetry_equiv_pos_as_xyz
'x, y, z'
'-x, y+1/2, -z'

loop_
_atom_site_type_symbol
_atom_site_label
_atom_site_fract_x
_atom_site_fract_y
_atom_site_fract_z
_atom_site_U_iso_or_equiv
_atom_site_adp_type
_atom_site_calc_flag
_atom_site_refinement_flags
_atom_site_occupancy
_atom_site_disorder_assembly
_atom_site_disorder_group
O O1 0.2629(2) 0.7283(3) 0.24007(16) 0.0505(6) Uani d . 1 . .
C C1 0.3802(3) 0.8111(5) 0.2432(3) 0.0491(9) Uani d . 1 . .
H H1A 0.4463 0.7458 0.2745 0.059 Uiso calc R 1 . .
C C2 0.3624(3) 0.9652(5) 0.2968(3) 0.0451(8) Uani d . 1 . .
H H2A 0.2983 1.0301 0.2628 0.054 Uiso calc R 1 . .
C C3 0.3214(3) 0.9325(4) 0.3972(2) 0.0411(8) Uani d . 1 . .
H H3A 0.3905 0.8841 0.4355 0.049 Uiso calc R 1 . .
C C4 0.2076(3) 0.8243(4) 0.3953(2) 0.0440(8) Uani d . 1 . .
H H4A 0.1333 0.8839 0.3722 0.053 Uiso calc R 1 . .
C C5 0.2261(3) 0.6792(5) 0.3325(3) 0.0478(9) Uani d . 1 . .
H H5A 0.2926 0.6121 0.3617 0.057 Uiso calc R 1 . .
O O2 0.4087(2) 0.8446(3) 0.14973(17) 0.0539(6) Uani d . 1 . .
C C6 0.4639(3) 0.7116(6) 0.1020(3) 0.0569(10) Uani d . 1 . .
H H6A 0.4232 0.6130 0.1201 0.068 Uiso calc R 1 . .
H H6B 0.5526 0.7038 0.1201 0.068 Uiso calc R 1 . .
C C7 0.4476(3) 0.7368(6) -0.0042(3) 0.0567(10) Uani d . 1 . .
H H7A 0.4802 0.8412 -0.0202 0.068 Uiso calc R 1 . .
H H7B 0.4963 0.6571 -0.0368 0.068 Uiso calc R 1 . .
N N1 0.3179(3) 0.7261(5) -0.0376(2) 0.0558(8) Uani d . 1 . .
C C8 0.2422(4) 0.8575(7) -0.0603(3) 0.0635(11) Uani d . 1 . .
O O8 0.2759(4) 0.9941(5) -0.0599(3) 0.0899(11) Uani d . 1 . .
C C9 0.1155(4) 0.7921(7) -0.0853(3) 0.0689(13) Uani d . 1 . .
C C10 0.1218(4) 0.6290(7) -0.0788(3) 0.0733(14) Uani d . 1 . .
C C11 0.2527(4) 0.5832(7) -0.0482(3) 0.0692(12) Uani d . 1 . .
O O11 0.2974(3) 0.4522(5) -0.0343(3) 0.0964(12) Uani d . 1 . .
C C12 0.0040(5) 0.8685(10) -0.1087(4) 0.0963(19) Uani d . 1 . .
H H12A -0.0010 0.9791 -0.1143 0.116 Uiso calc R 1 . .
C C13 -0.1025(5) 0.7692(14) -0.1237(4) 0.115(3) Uani d . 1 . .
H H13A -0.1801 0.8165 -0.1376 0.138 Uiso calc R 1 . .
C C14 -0.0955(6) 0.6067(15) -0.1183(5) 0.120(3) Uani d . 1 . .
H H14A -0.1676 0.5455 -0.1294 0.144 Uiso calc R 1 . .
C C15 0.0174(5) 0.5328(10) -0.0968(4) 0.102(2) Uani d . 1 . .
H H15A 0.0236 0.4220 -0.0943 0.122 Uiso calc R 1 . .
O O21 0.4786(2) 1.0518(3) 0.30267(17) 0.0527(7) Uani d . 1 . .
O O22 0.3877(4) 1.2729(5) 0.2431(3) 0.1135(15) Uani d . 1 . .
C C21 0.4783(4) 1.2067(6) 0.2740(3) 0.0664(12) Uani d . 1 . .
C C22 0.6057(4) 1.2786(8) 0.2884(4) 0.0924(17) Uani d . 1 . .
H H22A 0.6036 1.3881 0.2677 0.139 Uiso calc R 1 . .
H H22B 0.6647 1.2201 0.2518 0.139 Uiso calc R 1 . .
H H22C 0.6310 1.2740 0.3549 0.139 Uiso calc R 1 . .
O O31 0.28641(18) 1.0835(3) 0.43790(17) 0.0484(6) Uani d . 1 . .
O O32 0.4534(2) 1.0863(4) 0.5412(2) 0.0775(9) Uani d . 1 . .
C C31 0.3644(3) 1.1517(5) 0.5057(3) 0.0482(9) Uani d . 1 . .
C C32 0.3233(3) 1.3171(5) 0.5245(3) 0.0676(12) Uani d . 1 . .
H H32A 0.3785 1.3645 0.5723 0.101 Uiso calc R 1 . .
H H32B 0.2391 1.3158 0.5466 0.101 Uiso calc R 1 . .
H H32C 0.3255 1.3785 0.4667 0.101 Uiso calc R 1 . .
O O41 0.18882(19) 0.7666(3) 0.49050(17) 0.0511(6) Uani d . 1 . .
O O42 -0.0121(3) 0.8438(5) 0.4827(2) 0.0779(9) Uani d . 1 . .
C C42 0.0715(3) 0.7777(5) 0.5246(3) 0.0519(9) Uani d . 1 . .
C C43 0.0626(4) 0.6939(6) 0.6176(3) 0.0714(12) Uani d . 1 . .
H H43A -0.0213 0.7039 0.6396 0.107 Uiso calc R 1 . .
H H43B 0.1209 0.7409 0.6635 0.107 Uiso calc R 1 . .
H H43C 0.0825 0.5829 0.6097 0.107 Uiso calc R 1 . .
O O51 0.0126(2) 0.6793(4) 0.27174(19) 0.0653(8) Uani d . 1 . .
O O52 -0.1385(3) 0.5437(5) 0.3397(3) 0.1090(14) Uani d . 1 . .
C C51 0.1083(3) 0.5800(6) 0.3180(3) 0.0626(11) Uani d . 1 . .
H H51A 0.1251 0.4877 0.2786 0.075 Uiso calc R 1 . .
H H51B 0.0801 0.5426 0.3791 0.075 Uiso calc R 1 . .
C C52 -0.1077(4) 0.6487(6) 0.2894(3) 0.0684(12) Uani d . 1 . .
C C53 -0.1945(4) 0.7581(8) 0.2382(4) 0.0872(15) Uani d . 1 . .
H H53D -0.2794 0.7320 0.2529 0.131 Uiso calc R 1 . .
H H53A -0.1845 0.7478 0.1707 0.131 Uiso calc R 1 . .
H H53B -0.1764 0.8660 0.2575 0.131 Uiso calc R 1 . .

loop_
_atom_site_aniso_label
_atom_site_aniso_U_11
_atom_site_aniso_U_22
_atom_site_aniso_U_33
_atom_site_aniso_U_12
_atom_site_aniso_U_13
_atom_site_aniso_U_23
O1 0.0478(12) 0.0564(15) 0.0467(13) -0.0063(11) -0.0057(10) -0.0029(13)
C1 0.0432(17) 0.061(2) 0.043(2) 0.0059(17) -0.0027(14) 0.0031(18)
C2 0.0288(14) 0.058(2) 0.048(2) -0.0040(15) -0.0065(13) -0.0030(17)
C3 0.0302(14) 0.049(2) 0.0439(19) 0.0036(14) -0.0037(13) -0.0030(16)
C4 0.0324(14) 0.052(2) 0.047(2) -0.0034(14) -0.0044(13) 0.0009(17)
C5 0.0421(17) 0.051(2) 0.050(2) -0.0020(16) -0.0076(15) 0.0042(17)
O2 0.0553(14) 0.0623(17) 0.0442(14) 0.0045(13) 0.0013(11) -0.0037(13)
C6 0.0454(18) 0.069(3) 0.056(2) 0.0075(18) -0.0018(16) -0.007(2)
C7 0.0459(18) 0.071(3) 0.053(2) -0.0039(19) 0.0065(16) -0.010(2)
N1 0.0499(16) 0.070(2) 0.0474(18) -0.0045(17) -0.0018(13) -0.0030(17)
C8 0.068(3) 0.077(3) 0.045(2) -0.003(2) 0.0043(19) 0.004(2)
O8 0.091(2) 0.081(3) 0.098(3) 0.000(2) -0.001(2) 0.013(2)
C9 0.051(2) 0.109(4) 0.045(2) -0.001(2) -0.0030(17) 0.011(3)
C10 0.059(2) 0.106(4) 0.055(3) -0.014(3) -0.0029(19) 0.002(3)
C11 0.059(2) 0.087(4) 0.061(3) -0.015(3) -0.001(2) -0.007(3)
O11 0.083(2) 0.076(3) 0.129(3) -0.009(2) -0.015(2) -0.010(2)
C12 0.073(3) 0.151(6) 0.065(3) 0.017(4) -0.005(2) 0.021(4)
C13 0.054(3) 0.226(9) 0.063(3) 0.004(5) -0.010(2) 0.024(5)
C14 0.071(4) 0.213(9) 0.076(4) -0.046(5) -0.015(3) 0.022(5)
C15 0.078(3) 0.154(6) 0.072(3) -0.043(4) -0.012(3) 0.001(4)
O21 0.0365(11) 0.0660(19) 0.0551(15) -0.0086(12) -0.0030(10) -0.0042(14)
O22 0.085(2) 0.086(3) 0.166(4) -0.023(2) -0.040(2) 0.050(3)
C21 0.065(3) 0.073(3) 0.061(2) -0.028(2) 0.001(2) 0.002(2)
C22 0.080(3) 0.112(4) 0.086(3) -0.051(3) 0.006(2) -0.007(3)
O31 0.0348(10) 0.0560(15) 0.0539(15) 0.0015(11) -0.0042(10) -0.0070(13)
O32 0.0583(15) 0.087(2) 0.084(2) 0.0141(17) -0.0288(14) -0.0235(19)
C31 0.0339(16) 0.060(2) 0.050(2) -0.0046(16) -0.0002(14) -0.0076(18)
C32 0.047(2) 0.067(3) 0.088(3) -0.005(2) -0.0027(19) -0.016(3)
O41 0.0408(11) 0.0665(17) 0.0460(14) 0.0019(12) 0.0017(10) 0.0056(13)
O42 0.0414(14) 0.110(3) 0.083(2) 0.0099(17) 0.0072(14) 0.001(2)
C42 0.0407(18) 0.055(2) 0.060(2) -0.0067(17) 0.0022(16) -0.0098(19)
C43 0.079(3) 0.067(3) 0.070(3) -0.010(2) 0.024(2) 0.001(2)
O51 0.0504(14) 0.077(2) 0.0671(17) -0.0206(14) -0.0168(12) 0.0149(16)
O52 0.075(2) 0.095(3) 0.158(4) -0.015(2) 0.020(2) 0.042(3)
C51 0.063(2) 0.062(3) 0.061(3) -0.017(2) -0.0092(19) 0.006(2)
C52 0.057(2) 0.068(3) 0.080(3) -0.015(2) -0.005(2) -0.004(3)
C53 0.063(3) 0.106(4) 0.091(3) -0.006(3) -0.020(2) 0.000(3)

loop_
_atom_type_symbol
_atom_type_description
_atom_type_scat_dispersion_real
_atom_type_scat_dispersion_imag
_atom_type_scat_source
C C 0.0033 0.0016 'International Tables Vol C Tables 4.2.6.8 and 6.1.1.4'
H H 0.0000 0.0000 'International Tables Vol C Tables 4.2.6.8 and 6.1.1.4'
N N 0.0061 0.0033 'International Tables Vol C Tables 4.2.6.8 and 6.1.1.4'
O O 0.0106 0.0060 'International Tables Vol C Tables 4.2.6.8 and 6.1.1.4'

loop_
_geom_angle_atom_site_label_1
_geom_angle_atom_site_label_2
_geom_angle_atom_site_label_3
_geom_angle_site_symmetry_1
_geom_angle_site_symmetry_3
_geom_angle
_geom_angle_publ_flag
C5 O1 C1 . . 112.5(2) ?
O2 C1 O1 . . 107.1(3) ?
O2 C1 C2 . . 109.5(3) ?
O1 C1 C2 . . 107.6(3) ?
O2 C1 H1A . . 110.8 ?
O1 C1 H1A . . 110.8 ?
C2 C1 H1A . . 110.8 ?
O21 C2 C1 . . 109.6(3) ?
O21 C2 C3 . . 108.5(3) ?
C1 C2 C3 . . 110.8(3) ?
O21 C2 H2A . . 109.3 ?
C1 C2 H2A . . 109.3 ?
C3 C2 H2A . . 109.3 ?
O31 C3 C4 . . 108.2(2) ?
O31 C3 C2 . . 107.3(3) ?
C4 C3 C2 . . 110.6(3) ?
O31 C3 H3A . . 110.2 ?
C4 C3 H3A . . 110.2 ?
C2 C3 H3A . . 110.2 ?
O41 C4 C3 . . 109.0(2) ?
O41 C4 C5 . . 107.2(3) ?
C3 C4 C5 . . 111.6(3) ?
O41 C4 H4A . . 109.7 ?
C3 C4 H4A . . 109.7 ?
C5 C4 H4A . . 109.7 ?
O1 C5 C51 . . 107.0(3) ?
O1 C5 C4 . . 110.0(3) ?
C51 C5 C4 . . 113.1(3) ?
O1 C5 H5A . . 108.9 ?
C51 C5 H5A . . 108.9 ?
C4 C5 H5A . . 108.9 ?
C1 O2 C6 . . 113.1(3) ?
O2 C6 C7 . . 108.6(3) ?
O2 C6 H6A . . 110.0 ?
C7 C6 H6A . . 110.0 ?
O2 C6 H6B . . 110.0 ?
C7 C6 H6B . . 110.0 ?
H6A C6 H6B . . 108.4 ?
N1 C7 C6 . . 112.6(3) ?
N1 C7 H7A . . 109.1 ?
C6 C7 H7A . . 109.1 ?
N1 C7 H7B . . 109.1 ?
C6 C7 H7B . . 109.1 ?
H7A C7 H7B . . 107.8 ?
C11 N1 C8 . . 111.9(4) ?
C11 N1 C7 . . 123.8(4) ?
C8 N1 C7 . . 124.3(4) ?
O8 C8 N1 . . 125.6(4) ?
O8 C8 C9 . . 128.5(5) ?
N1 C8 C9 . . 105.9(4) ?
C10 C9 C12 . . 121.2(5) ?
C10 C9 C8 . . 108.1(4) ?
C12 C9 C8 . . 130.7(6) ?
C9 C10 C15 . . 122.0(5) ?
C9 C10 C11 . . 108.5(4) ?
C15 C10 C11 . . 129.5(6) ?
O11 C11 N1 . . 125.0(4) ?
O11 C11 C10 . . 129.5(5) ?
N1 C11 C10 . . 105.5(5) ?
C9 C12 C13 . . 116.2(7) ?
C9 C12 H12A . . 121.9 ?
C13 C12 H12A . . 121.9 ?
C14 C13 C12 . . 122.4(7) ?
C14 C13 H13A . . 118.8 ?
C12 C13 H13A . . 118.8 ?
C13 C14 C15 . . 120.4(7) ?
C13 C14 H14A . . 119.8 ?
C15 C14 H14A . . 119.8 ?
C14 C15 C10 . . 117.8(8) ?
C14 C15 H15A . . 121.1 ?
C10 C15 H15A . . 121.1 ?
C21 O21 C2 . . 118.3(3) ?
O22 C21 O21 . . 123.3(4) ?
O22 C21 C22 . . 125.9(5) ?
O21 C21 C22 . . 110.7(4) ?
C21 C22 H22A . . 109.5 ?
C21 C22 H22B . . 109.5 ?
H22A C22 H22B . . 109.5 ?
C21 C22 H22C . . 109.5 ?
H22A C22 H22C . . 109.5 ?
H22B C22 H22C . . 109.5 ?
C31 O31 C3 . . 118.9(3) ?
O32 C31 O31 . . 123.7(4) ?
O32 C31 C32 . . 126.5(4) ?
O31 C31 C32 . . 109.9(3) ?
C31 C32 H32A . . 109.5 ?
C31 C32 H32B . . 109.5 ?
H32A C32 H32B . . 109.5 ?
C31 C32 H32C . . 109.5 ?
H32A C32 H32C . . 109.5 ?
H32B C32 H32C . . 109.5 ?
C42 O41 C4 . . 117.8(3) ?
O42 C42 O41 . . 122.8(4) ?
O42 C42 C43 . . 125.6(4) ?
O41 C42 C43 . . 111.6(3) ?
C42 C43 H43A . . 109.5 ?
C42 C43 H43B . . 109.5 ?
H43A C43 H43B . . 109.5 ?
C42 C43 H43C . . 109.5 ?
H43A C43 H43C . . 109.5 ?
H43B C43 H43C . . 109.5 ?
C52 O51 C51 . . 118.0(3) ?
O51 C51 C5 . . 108.1(3) ?
O51 C51 H51A . . 110.1 ?
C5 C51 H51A . . 110.1 ?
O51 C51 H51B . . 110.1 ?
C5 C51 H51B . . 110.1 ?
H51A C51 H51B . . 108.4 ?
O52 C52 O51 . . 122.9(5) ?
O52 C52 C53 . . 124.8(4) ?
O51 C52 C53 . . 112.3(4) ?
C52 C53 H53D . . 109.5 ?
C52 C53 H53A . . 109.5 ?
H53D C53 H53A . . 109.5 ?
C52 C53 H53B . . 109.5 ?
H53D C53 H53B . . 109.5 ?
H53A C53 H53B . . 109.5 ?

loop_
_geom_bond_atom_site_label_1
_geom_bond_atom_site_label_2
_geom_bond_site_symmetry_2
_geom_bond_distance
_geom_bond_publ_flag
O1 C5 . 1.428(4) ?
O1 C1 . 1.427(4) ?
C1 O2 . 1.384(4) ?
C1 C2 . 1.508(5) ?
C1 H1A . 0.9800 ?
C2 O21 . 1.433(4) ?
C2 C3 . 1.515(5) ?
C2 H2A . 0.9800 ?
C3 O31 . 1.441(4) ?
C3 C4 . 1.511(4) ?
C3 H3A . 0.9800 ?
C4 O41 . 1.440(4) ?
C4 C5 . 1.516(5) ?
C4 H4A . 0.9800 ?
C5 C51 . 1.510(5) ?
C5 H5A . 0.9800 ?
O2 C6 . 1.436(5) ?
C6 C7 . 1.506(5) ?
C6 H6A . 0.9700 ?
C6 H6B . 0.9700 ?
C7 N1 . 1.443(4) ?
C7 H7A . 0.9700 ?
C7 H7B . 0.9700 ?
N1 C11 . 1.387(6) ?
N1 C8 . 1.392(6) ?
C8 O8 . 1.198(6) ?
C8 C9 . 1.485(6) ?
C9 C10 . 1.368(7) ?
C9 C12 . 1.376(7) ?
C10 C15 . 1.387(7) ?
C10 C11 . 1.492(7) ?
C11 O11 . 1.208(6) ?
C12 C13 . 1.414(10) ?
C12 H12A . 0.9300 ?
C13 C14 . 1.363(12) ?
C13 H13A . 0.9300 ?
C14 C15 . 1.374(10) ?
C14 H14A . 0.9300 ?
C15 H15A . 0.9300 ?
O21 C21 . 1.357(6) ?
O22 C21 . 1.179(5) ?
C21 C22 . 1.490(6) ?
C22 H22A . 0.9600 ?
C22 H22B . 0.9600 ?
C22 H22C . 0.9600 ?
O31 C31 . 1.362(4) ?
O32 C31 . 1.186(4) ?
C31 C32 . 1.478(6) ?
C32 H32A . 0.9600 ?
C32 H32B . 0.9600 ?
C32 H32C . 0.9600 ?
O41 C42 . 1.357(4) ?
O42 C42 . 1.184(5) ?
C42 C43 . 1.486(6) ?
C43 H43A . 0.9600 ?
C43 H43B . 0.9600 ?
C43 H43C . 0.9600 ?
O51 C52 . 1.338(5) ?
O51 C51 . 1.448(5) ?
O52 C52 . 1.181(6) ?
C51 H51A . 0.9700 ?
C51 H51B . 0.9700 ?
C52 C53 . 1.467(7) ?
C53 H53D . 0.9600 ?
C53 H53A . 0.9600 ?
C53 H53B . 0.9600 ?

loop_
_geom_hbond_atom_site_label_D
_geom_hbond_atom_site_label_H
_geom_hbond_atom_site_label_A
_geom_hbond_site_symmetry_A
_geom_hbond_distance_DH
_geom_hbond_distance_HA
_geom_hbond_distance_DA
_geom_hbond_angle_DHA
_geom_hbond_publ_flag
C32 H32B O42 2_556 0.96 2.45 3.317(5) 151 yes
C43 H43C O42 2_546 0.96 2.48 3.284(5) 141 yes

loop_
_cod_related_entry_id
_cod_related_entry_database
_cod_related_entry_code
1 ChemSpider 30656340
